data_4087931
loop_
_publ_author_name
'Galliamova, Lidiia A.'
'Varaksin, Mikhail V.'
'Chupakhin, Oleg N.'
'Slepukhin, Pavel A.'
'Charushin, Valery N.'

_publ_section_title
;
 Heterocyclic and Open-Chain Carboranes via Transition-Metal-Free C--H
 Functionalization of Mono- and Diazine-N-oxides
;
_journal_issue 21
_journal_name_full Organometallics
_journal_page_first 5285
_journal_paper_doi 10.1021/acs.organomet.5b00736
_journal_volume 34
_journal_year 2015
_chemical_formula_moiety '2(C6 H13 B10 N2)'
_chemical_formula_sum 'C12 H26 B20 N4'
_chemical_formula_weight 442.57
_space_group_crystal_system monoclinic
_space_group_IT_number 14
_space_group_name_Hall '-P 2ybc'
_space_group_name_H-M_alt 'P 1 21/c 1'
_atom_sites_solution_hydrogens geom
_atom_sites_solution_primary iterative
_atom_sites_solution_secondary difmap
_audit_creation_date 2015-03-18
_audit_creation_method
;
  Olex2 1.2-ac2
  (compiled 2012.03.27 svn.r2268, GUI svn.r4156)
;
_cell_angle_alpha 90.00
_cell_angle_beta 90.803(2)
_cell_angle_gamma 90.00
_cell_formula_units_Z 4
_cell_length_a 10.9462(3)
_cell_length_b 15.2541(4)
_cell_length_c 15.0688(4)
_cell_measurement_reflns_used 3788
_cell_measurement_temperature 150.01(10)
_cell_measurement_theta_max 30.5510
_cell_measurement_theta_min 2.2950
_cell_volume 2515.86(12)
_computing_cell_refinement
;
CrysAlisPro, Agilent Technologies,
Version 1.171.36.28 (release 01-02-2013 CrysAlis171 .NET)
(compiled Feb  1 2013,16:14:44)
;
_computing_data_collection
;
CrysAlisPro, Agilent Technologies,
Version 1.171.36.28 (release 01-02-2013 CrysAlis171 .NET)
(compiled Feb  1 2013,16:14:44)
;
_computing_data_reduction
;
CrysAlisPro, Agilent Technologies,
Version 1.171.36.28 (release 01-02-2013 CrysAlis171 .NET)
(compiled Feb  1 2013,16:14:44)
;
_computing_molecular_graphics
;
O. V. Dolomanov, L. J. Bourhis, R. J. Gildea, J. A. K. Howard and H. Puschmann,
OLEX2: a complete structure solution, refinement and analysis program.
J. Appl. Cryst. (2009). 42, 339-341.
;
_computing_publication_material
;
O. V. Dolomanov, L. J. Bourhis, R. J. Gildea, J. A. K. Howard and H. Puschmann,
OLEX2: a complete structure solution, refinement and analysis program.
J. Appl. Cryst. (2009). 42, 339-341.
;
_computing_structure_refinement
;
SHELXL, G.M. Sheldrick, Acta Cryst.
(2008). A64, 112-122
;
_computing_structure_solution 'J. Appl. Cryst. (2007) 40, 786-790'
_diffrn_ambient_temperature 150.01(10)
_diffrn_detector_area_resol_mean 15.9555
_diffrn_measured_fraction_theta_full 0.9960
_diffrn_measured_fraction_theta_max 0.8709
_diffrn_measurement_details
;
#__ type_ start__ end____ width___ exp.time_
  1 omega   42.00   99.00   1.0000   40.0000
omega____ theta____ kappa____ phi______ frames
    -       23.1360  178.0000  -90.0000 57

#__ type_ start__ end____ width___ exp.time_
  2 omega  -46.00   -5.00   1.0000   40.0000
omega____ theta____ kappa____ phi______ frames
    -       23.1360  -77.0000 -180.0000 41

#__ type_ start__ end____ width___ exp.time_
  3 omega    1.00   96.00   1.0000   40.0000
omega____ theta____ kappa____ phi______ frames
    -       23.1360   38.0000  -30.0000 95

#__ type_ start__ end____ width___ exp.time_
  4 omega   32.00   57.00   1.0000   40.0000
omega____ theta____ kappa____ phi______ frames
    -       23.1360 -178.0000 -180.0000 25
;
_diffrn_measurement_device_type 'Xcalibur, Eos'
_diffrn_measurement_method '\w scans'
_diffrn_orient_matrix_UB_11 -0.0492793000
_diffrn_orient_matrix_UB_12 -0.0056834000
_diffrn_orient_matrix_UB_13 0.0295133000
_diffrn_orient_matrix_UB_21 -0.0155766000
_diffrn_orient_matrix_UB_22 -0.0399360000
_diffrn_orient_matrix_UB_23 -0.0214521000
_diffrn_orient_matrix_UB_31 0.0390389000
_diffrn_orient_matrix_UB_32 -0.0231565000
_diffrn_orient_matrix_UB_33 0.0297657000
_diffrn_radiation_monochromator graphite
_diffrn_radiation_type 'Mo K\a'
_diffrn_radiation_wavelength 0.7107
_diffrn_reflns_av_R_equivalents 0.0322
_diffrn_reflns_av_unetI/netI 0.0605
_diffrn_reflns_limit_h_max 15
_diffrn_reflns_limit_h_min -14
_diffrn_reflns_limit_k_max 11
_diffrn_reflns_limit_k_min -20
_diffrn_reflns_limit_l_max 8
_diffrn_reflns_limit_l_min -21
_diffrn_reflns_number 12408
_diffrn_reflns_theta_full 26.00
_diffrn_reflns_theta_max 30.76
_diffrn_reflns_theta_min 1.86
_diffrn_source 'Enhance (Mo) X-ray Source'
_exptl_absorpt_coefficient_mu 0.058
_exptl_absorpt_correction_T_max 1.00000
_exptl_absorpt_correction_T_min 0.96050
_exptl_absorpt_correction_type multi-scan
_exptl_absorpt_process_details
;
CrysAlisPro, Agilent Technologies,
Version 1.171.36.28 (release 01-02-2013 CrysAlis171 .NET)
(compiled Feb  1 2013,16:14:44)
Empirical absorption correction using spherical harmonics,
 implemented in SCALE3 ABSPACK scaling algorithm.
;
_exptl_crystal_colour colourless
_exptl_crystal_colour_primary colourless
_exptl_crystal_density_diffrn 1.168
_exptl_crystal_density_method 'not measured'
_exptl_crystal_description prism
_exptl_crystal_F_000 904
_exptl_crystal_size_max 0.25
_exptl_crystal_size_mid 0.2
_exptl_crystal_size_min 0.15
_refine_diff_density_max 0.305
_refine_diff_density_min -0.283
_refine_diff_density_rms 0.048
_refine_ls_extinction_method none
_refine_ls_goodness_of_fit_ref 1.002
_refine_ls_hydrogen_treatment mixed
_refine_ls_matrix_type full
_refine_ls_number_parameters 429
_refine_ls_number_reflns 6815
_refine_ls_number_restraints 0
_refine_ls_restrained_S_all 1.002
_refine_ls_R_factor_all 0.0809
_refine_ls_R_factor_gt 0.0533
_refine_ls_shift/su_max 0.000
_refine_ls_shift/su_mean 0.000
_refine_ls_structure_factor_coef Fsqd
_refine_ls_weighting_details 'calc w=1/[\s^2^(Fo^2^)+(0.0800P)^2^+0.0000P] where P=(Fo^2^+2Fc^2^)/3'
_refine_ls_weighting_scheme calc
_refine_ls_wR_factor_gt 0.1313
_refine_ls_wR_factor_ref 0.1491
_reflns_number_gt 4912
_reflns_number_total 6815
_reflns_threshold_expression >2sigma(I)
_cod_data_source_file om5b00736_si_002.cif
_cod_data_source_block exp_397
_cod_original_cell_volume 2515.85(12)
_cod_database_code 4087931
_reflns_odcompleteness_completeness 99.60
_reflns_odcompleteness_iscentric 1
_reflns_odcompleteness_theta 28.22

loop_
_space_group_symop_id
_space_group_symop_operation_xyz
1 'x, y, z'
2 '-x, y+1/2, -z+1/2'
3 '-x, -y, -z'
4 'x, -y-1/2, z-1/2'

loop_
_atom_site_label
_atom_site_type_symbol
_atom_site_fract_x
_atom_site_fract_y
_atom_site_fract_z
_atom_site_U_iso_or_equiv
_atom_site_adp_type
_atom_site_occupancy
_atom_site_symmetry_multiplicity
_atom_site_calc_flag
N1 N 0.39984(10) 0.55981(8) 0.07171(8) 0.0227(3) Uani 1 1 d
N4 N 0.61304(10) 0.56252(8) 0.17515(8) 0.0238(3) Uani 1 1 d
C2 C 0.50264(11) 0.52181(8) 0.04382(8) 0.0174(3) Uani 1 1 d
C3 C 0.60864(13) 0.52386(10) 0.09600(9) 0.0236(3) Uani 1 1 d
H3 H 0.6825(17) 0.4975(11) 0.0765(12) 0.037(5) Uiso 1 1 d
C5 C 0.50962(12) 0.59987(8) 0.20258(9) 0.0179(3) Uani 1 1 d
C6 C 0.40330(13) 0.59853(9) 0.15087(9) 0.0228(3) Uani 1 1 d
H6 H 0.3266(16) 0.6254(10) 0.1685(12) 0.034(5) Uiso 1 1 d
C7 C 0.51413(12) 0.64340(8) 0.29191(9) 0.0192(3) Uani 1 1 d
C8 C 0.63618(13) 0.62591(10) 0.35296(9) 0.0235(3) Uani 1 1 d
H8 H 0.6943(14) 0.5880(9) 0.3262(11) 0.022(4) Uiso 1 1 d
B1 B 0.62093(15) 0.72648(11) 0.30250(12) 0.0261(3) Uani 1 1 d
H1 H 0.6772(14) 0.7382(10) 0.2433(11) 0.032(4) Uiso 1 1 d
B2 B 0.46153(16) 0.74774(11) 0.30722(12) 0.0266(4) Uani 1 1 d
H2 H 0.4174(16) 0.7799(11) 0.2495(12) 0.041(5) Uiso 1 1 d
B3 B 0.38889(15) 0.65547(11) 0.35684(11) 0.0268(3) Uani 1 1 d
H3B H 0.3006(16) 0.6314(10) 0.3298(12) 0.035(5) Uiso 1 1 d
B4 B 0.50259(16) 0.57604(11) 0.38364(11) 0.0265(3) Uani 1 1 d
H4 H 0.4927(14) 0.5087(11) 0.3691(10) 0.027(4) Uiso 1 1 d
B5 B 0.60465(17) 0.62302(13) 0.46295(11) 0.0312(4) Uani 1 1 d
H5 H 0.6602(17) 0.5799(11) 0.5070(13) 0.044(5) Uiso 1 1 d
B6 B 0.44587(17) 0.64504(12) 0.46756(12) 0.0317(4) Uani 1 1 d
H6B H 0.3915(19) 0.6183(12) 0.5215(14) 0.058(6) Uiso 1 1 d
B7 B 0.41960(17) 0.75128(13) 0.42045(12) 0.0339(4) Uani 1 1 d
H7 H 0.3424(15) 0.7944(10) 0.4385(11) 0.031(4) Uiso 1 1 d
B8 B 0.56412(18) 0.79424(12) 0.38684(13) 0.0345(4) Uani 1 1 d
H8B H 0.5861(17) 0.8623(11) 0.3857(12) 0.041(5) Uiso 1 1 d
B9 B 0.67732(17) 0.71493(12) 0.41335(12) 0.0321(4) Uani 1 1 d
H9 H 0.7706(16) 0.7269(11) 0.4237(12) 0.042(5) Uiso 1 1 d
B10 B 0.55336(17) 0.73171(13) 0.48647(12) 0.0344(4) Uani 1 1 d
H10 H 0.5682(15) 0.7603(11) 0.5554(12) 0.040(5) Uiso 1 1 d
N1A N -0.10782(10) 0.91852(7) 0.53634(8) 0.0243(3) Uani 1 1 d
N4A N 0.11051(11) 0.83930(8) 0.58928(9) 0.0285(3) Uani 1 1 d
C2A C -0.00019(12) 0.95723(8) 0.52302(9) 0.0182(3) Uani 1 1 d
C3A C 0.10827(13) 0.91787(10) 0.55098(11) 0.0277(3) Uani 1 1 d
H3A H 0.1875(16) 0.9454(10) 0.5418(12) 0.037(5) Uiso 1 1 d
C5A C 0.00315(12) 0.80017(8) 0.60155(9) 0.0184(3) Uani 1 1 d
C6A C -0.10569(12) 0.84029(9) 0.57618(10) 0.0244(3) Uani 1 1 d
H6A H -0.1815(15) 0.8129(10) 0.5878(11) 0.034(4) Uiso 1 1 d
C7A C 0.00773(12) 0.71088(8) 0.64328(9) 0.0191(3) Uani 1 1 d
C8A C 0.13122(14) 0.65264(9) 0.62258(11) 0.0282(3) Uani 1 1 d
H8A H 0.1903(15) 0.6838(10) 0.5806(12) 0.034(4) Uiso 1 1 d
B1A B -0.00566(16) 0.62154(11) 0.57311(12) 0.0262(3) Uani 1 1 d
H1A H -0.0180(15) 0.6356(10) 0.5047(12) 0.033(4) Uiso 1 1 d
B2A B -0.11650(16) 0.64467(11) 0.65479(12) 0.0273(4) Uani 1 1 d
H2A H -0.2036(16) 0.6672(10) 0.6316(11) 0.035(5) Uiso 1 1 d
B3A B -0.04129(17) 0.69219(12) 0.74905(12) 0.0301(4) Uani 1 1 d
H3AA H -0.0828(16) 0.7460(11) 0.7834(13) 0.041(5) Uiso 1 1 d
B4A B 0.11607(16) 0.69766(11) 0.72577(12) 0.0267(4) Uani 1 1 d
H4A H 0.1681(15) 0.7510(11) 0.7425(11) 0.034(4) Uiso 1 1 d
B5A B 0.17391(18) 0.59089(12) 0.71182(14) 0.0358(4) Uani 1 1 d
H5A H 0.2727(17) 0.5772(11) 0.7247(13) 0.048(5) Uiso 1 1 d
B6A B 0.0626(2) 0.61351(13) 0.79320(14) 0.0396(5) Uani 1 1 d
H6AA H 0.0896(19) 0.6131(12) 0.8611(14) 0.058(6) Uiso 1 1 d
B7A B -0.08280(19) 0.57965(13) 0.74949(14) 0.0386(4) Uani 1 1 d
H7A H -0.158(2) 0.5592(13) 0.7898(15) 0.065(6) Uiso 1 1 d
B8A B -0.06019(18) 0.53627(11) 0.64104(14) 0.0342(4) Uani 1 1 d
H8AA H -0.1174(17) 0.4843(12) 0.6124(12) 0.047(5) Uiso 1 1 d
B9A B 0.09822(18) 0.54321(11) 0.61854(14) 0.0345(4) Uani 1 1 d
H9A H 0.1492(16) 0.5019(11) 0.5742(12) 0.038(5) Uiso 1 1 d
B10A B 0.05058(19) 0.51663(13) 0.72709(15) 0.0395(5) Uani 1 1 d
H10A H 0.0681(16) 0.4487(11) 0.7498(12) 0.042(5) Uiso 1 1 d

loop_
_atom_site_aniso_label
_atom_site_aniso_U_11
_atom_site_aniso_U_22
_atom_site_aniso_U_33
_atom_site_aniso_U_23
_atom_site_aniso_U_13
_atom_site_aniso_U_12
N1 0.0176(6) 0.0287(6) 0.0217(6) -0.0043(5) -0.0021(4) 0.0019(5)
N4 0.0176(5) 0.0331(6) 0.0206(6) -0.0047(5) -0.0030(4) 0.0032(5)
C2 0.0155(6) 0.0191(6) 0.0177(6) -0.0001(5) -0.0007(5) -0.0013(5)
C3 0.0168(6) 0.0328(8) 0.0212(7) -0.0053(6) -0.0013(5) 0.0032(6)
C5 0.0178(6) 0.0184(6) 0.0176(6) -0.0004(5) -0.0002(5) 0.0002(5)
C6 0.0166(6) 0.0288(7) 0.0228(7) -0.0048(6) -0.0019(5) 0.0035(5)
C7 0.0175(6) 0.0220(6) 0.0181(6) -0.0005(5) -0.0020(5) 0.0023(5)
C8 0.0204(7) 0.0314(7) 0.0186(7) -0.0049(6) -0.0034(5) 0.0056(6)
B1 0.0250(8) 0.0269(8) 0.0264(8) -0.0033(7) -0.0006(6) -0.0042(6)
B2 0.0297(9) 0.0227(8) 0.0275(8) -0.0037(7) -0.0022(6) 0.0065(7)
B3 0.0210(8) 0.0359(9) 0.0234(8) -0.0008(7) 0.0034(6) 0.0027(7)
B4 0.0311(9) 0.0285(9) 0.0198(8) 0.0023(7) -0.0001(6) 0.0018(7)
B5 0.0340(9) 0.0423(10) 0.0173(8) -0.0037(7) -0.0021(7) 0.0068(8)
B6 0.0311(9) 0.0424(10) 0.0218(8) -0.0024(8) 0.0044(7) 0.0035(8)
B7 0.0314(9) 0.0406(10) 0.0298(9) -0.0109(8) 0.0013(7) 0.0086(8)
B8 0.0399(11) 0.0284(9) 0.0353(10) -0.0119(8) -0.0007(8) -0.0018(8)
B9 0.0267(9) 0.0435(10) 0.0259(9) -0.0126(8) -0.0037(7) -0.0024(8)
B10 0.0322(9) 0.0464(11) 0.0245(9) -0.0137(8) -0.0002(7) 0.0056(8)
N1A 0.0162(5) 0.0234(6) 0.0333(7) 0.0065(5) -0.0012(5) 0.0004(5)
N4A 0.0167(6) 0.0298(6) 0.0389(8) 0.0124(6) -0.0015(5) 0.0013(5)
C2A 0.0170(6) 0.0206(6) 0.0169(6) -0.0004(5) 0.0000(5) 0.0017(5)
C3A 0.0153(6) 0.0294(7) 0.0384(9) 0.0113(7) -0.0031(6) -0.0017(6)
C5A 0.0185(6) 0.0198(6) 0.0169(6) -0.0002(5) -0.0006(5) 0.0014(5)
C6A 0.0162(6) 0.0249(7) 0.0321(8) 0.0057(6) -0.0016(5) -0.0002(5)
C7A 0.0181(6) 0.0198(6) 0.0192(6) 0.0007(5) -0.0005(5) 0.0011(5)
C8A 0.0236(7) 0.0256(7) 0.0355(9) 0.0041(6) -0.0023(6) 0.0058(6)
B1A 0.0301(9) 0.0212(8) 0.0270(9) -0.0038(7) -0.0054(7) 0.0018(6)
B2A 0.0228(8) 0.0258(8) 0.0332(9) 0.0020(7) -0.0016(7) -0.0041(6)
B3A 0.0345(9) 0.0356(9) 0.0204(8) 0.0041(7) 0.0037(7) -0.0026(8)
B4A 0.0278(8) 0.0261(8) 0.0259(8) 0.0076(7) -0.0087(6) -0.0019(7)
B5A 0.0333(10) 0.0269(9) 0.0467(11) 0.0128(8) -0.0143(8) 0.0014(7)
B6A 0.0514(12) 0.0384(10) 0.0289(10) 0.0139(9) -0.0096(9) -0.0059(9)
B7A 0.0407(11) 0.0382(10) 0.0369(10) 0.0142(9) 0.0034(8) -0.0072(8)
B8A 0.0336(10) 0.0223(8) 0.0464(11) 0.0058(8) -0.0078(8) -0.0047(7)
B9A 0.0352(10) 0.0230(8) 0.0454(11) 0.0010(8) -0.0032(8) 0.0063(7)
B10A 0.0414(11) 0.0284(9) 0.0482(12) 0.0149(9) -0.0099(9) -0.0041(8)

loop_
_atom_type_symbol
_atom_type_description
_atom_type_scat_dispersion_real
_atom_type_scat_dispersion_imag
_atom_type_scat_source
C C 0.0033 0.0016 'International Tables Vol C Tables 4.2.6.8 and 6.1.1.4'
H H 0.0000 0.0000 'International Tables Vol C Tables 4.2.6.8 and 6.1.1.4'
B B 0.0013 0.0007 'International Tables Vol C Tables 4.2.6.8 and 6.1.1.4'
N N 0.0061 0.0033 'International Tables Vol C Tables 4.2.6.8 and 6.1.1.4'

loop_
_geom_angle_atom_site_label_1
_geom_angle_atom_site_label_2
_geom_angle_atom_site_label_3
_geom_angle
_geom_angle_site_symmetry_3
C6 N1 C2 117.39(12) .
C3 N4 C5 116.45(12) .
N1 C2 C2 116.91(14) 3_665
N1 C2 C3 120.68(12) .
C3 C2 C2 122.41(14) 3_665
N4 C3 C2 122.36(12) .
N4 C3 H3 116.3(11) .
C2 C3 H3 121.3(11) .
N4 C5 C6 121.69(12) .
N4 C5 C7 116.62(11) .
C6 C5 C7 121.69(12) .
N1 C6 C5 121.42(12) .
N1 C6 H6 114.7(10) .
C5 C6 H6 123.9(10) .
C5 C7 C8 116.68(10) .
C5 C7 B1 114.86(11) .
C5 C7 B2 121.74(11) .
C5 C7 B3 123.07(11) .
C5 C7 B4 116.89(11) .
C8 C7 B1 61.40(9) .
C8 C7 B2 110.52(11) .
C8 C7 B3 110.63(11) .
C8 C7 B4 61.37(9) .
B2 C7 B1 62.22(9) .
B2 C7 B4 114.65(11) .
B3 C7 B1 114.55(11) .
B3 C7 B2 63.06(10) .
B3 C7 B4 62.42(9) .
B4 C7 B1 114.74(11) .
C7 C8 H8 114.0(9) .
C7 C8 B1 62.07(9) .
C7 C8 B4 62.04(9) .
C7 C8 B5 112.21(11) .
C7 C8 B9 112.41(11) .
B1 C8 H8 114.5(9) .
B4 C8 H8 114.9(9) .
B4 C8 B1 115.88(11) .
B5 C8 H8 122.9(9) .
B5 C8 B1 115.78(12) .
B5 C8 B4 62.63(10) .
B9 C8 H8 122.7(9) .
B9 C8 B1 62.95(10) .
B9 C8 B4 115.58(12) .
B9 C8 B5 63.39(11) .
C7 B1 H1 115.3(8) .
C7 B1 B2 58.32(9) .
C7 B1 B8 104.59(12) .
C7 B1 B9 103.82(12) .
C8 B1 C7 56.53(8) .
C8 B1 H1 116.7(8) .
C8 B1 B2 103.56(11) .
C8 B1 B8 103.77(12) .
C8 B1 B9 57.79(10) .
B2 B1 H1 124.1(8) .
B2 B1 B9 107.94(12) .
B8 B1 H1 134.0(8) .
B8 B1 B2 60.43(10) .
B8 B1 B9 60.12(11) .
B9 B1 H1 125.6(8) .
C7 B2 B1 59.47(9) .
C7 B2 H2 116.9(9) .
C7 B2 B3 58.36(9) .
C7 B2 B7 104.50(12) .
C7 B2 B8 104.57(11) .
B1 B2 H2 117.9(9) .
B1 B2 B3 108.43(12) .
B1 B2 B8 59.26(10) .
B3 B2 H2 119.2(9) .
B7 B2 B1 108.14(12) .
B7 B2 H2 128.9(9) .
B7 B2 B3 59.90(10) .
B7 B2 B8 60.57(11) .
B8 B2 H2 128.2(9) .
B8 B2 B3 108.20(13) .
C7 B3 B2 58.58(9) .
C7 B3 H3B 117.2(9) .
C7 B3 B4 59.43(9) .
C7 B3 B6 104.72(12) .
C7 B3 B7 104.52(12) .
B2 B3 H3B 119.9(9) .
B4 B3 B2 108.52(12) .
B4 B3 H3B 117.6(8) .
B4 B3 B6 59.45(10) .
B6 B3 B2 108.10(12) .
B6 B3 H3B 127.5(9) .
B7 B3 B2 59.72(10) .
B7 B3 H3B 129.0(9) .
B7 B3 B4 108.13(12) .
B7 B3 B6 60.45(11) .
C7 B4 B3 58.16(9) .
C7 B4 H4 114.9(9) .
C7 B4 B5 104.24(12) .
C7 B4 B6 104.41(12) .
C8 B4 C7 56.59(8) .
C8 B4 B3 103.46(11) .
C8 B4 H4 117.4(8) .
C8 B4 B5 58.15(9) .
C8 B4 B6 103.78(12) .
B3 B4 H4 123.1(9) .
B5 B4 B3 108.02(12) .
B5 B4 H4 126.5(9) .
B6 B4 B3 60.30(10) .
B6 B4 H4 133.9(8) .
B6 B4 B5 60.09(10) .
C8 B5 B4 59.21(9) .
C8 B5 H5 118.8(10) .
C8 B5 B6 104.25(12) .
C8 B5 B9 58.14(10) .
C8 B5 B10 103.78(13) .
B4 B5 H5 119.9(9) .
B4 B5 B9 108.41(12) .
B4 B5 B10 108.15(13) .
B6 B5 B4 59.65(10) .
B6 B5 H5 128.2(10) .
B6 B5 B9 108.13(13) .
B6 B5 B10 60.37(11) .
B9 B5 H5 118.2(9) .
B9 B5 B10 59.77(11) .
B10 B5 H5 127.0(9) .
B3 B6 H6B 122.9(11) .
B3 B6 B7 59.70(10) .
B3 B6 B10 107.71(13) .
B4 B6 B3 60.26(10) .
B4 B6 B5 60.26(10) .
B4 B6 H6B 120.7(10) .
B4 B6 B7 108.17(12) .
B4 B6 B10 108.52(12) .
B5 B6 B3 108.13(12) .
B5 B6 H6B 120.2(11) .
B5 B6 B7 107.94(13) .
B5 B6 B10 60.23(11) .
B7 B6 H6B 123.1(10) .
B10 B6 H6B 121.4(11) .
B10 B6 B7 59.76(11) .
B2 B7 B3 60.38(10) .
B2 B7 B6 108.15(12) .
B2 B7 H7 117.6(9) .
B2 B7 B8 59.86(10) .
B2 B7 B10 108.06(12) .
B3 B7 B6 59.85(10) .
B3 B7 H7 118.8(8) .
B3 B7 B8 108.02(12) .
B3 B7 B10 108.11(13) .
B6 B7 H7 124.0(9) .
B6 B7 B8 107.79(13) .
B8 B7 H7 122.1(8) .
B10 B7 B6 60.10(11) .
B10 B7 H7 125.8(9) .
B10 B7 B8 59.86(11) .
B1 B8 B2 60.31(10) .
B1 B8 B7 108.17(12) .
B1 B8 H8B 118.6(10) .
B1 B8 B9 60.58(10) .
B1 B8 B10 108.80(13) .
B2 B8 B7 59.57(10) .
B2 B8 H8B 121.2(10) .
B2 B8 B10 107.81(13) .
B7 B8 H8B 124.1(10) .
B9 B8 B2 108.21(12) .
B9 B8 B7 107.68(14) .
B9 B8 H8B 120.7(10) .
B9 B8 B10 59.99(11) .
B10 B8 B7 59.84(11) .
B10 B8 H8B 123.5(10) .
C8 B9 B1 59.27(9) .
C8 B9 B5 58.47(10) .
C8 B9 B8 104.27(12) .
C8 B9 H9 118.2(10) .
C8 B9 B10 104.42(13) .
B1 B9 B5 108.68(12) .
B1 B9 H9 116.6(10) .
B5 B9 H9 121.0(10) .
B8 B9 B1 59.30(10) .
B8 B9 B5 108.46(13) .
B8 B9 H9 126.3(9) .
B8 B9 B10 60.30(11) .
B10 B9 B1 108.02(13) .
B10 B9 B5 60.28(11) .
B10 B9 H9 129.3(10) .
B5 B10 B6 59.40(11) .
B5 B10 H10 119.8(9) .
B6 B10 H10 120.9(9) .
B7 B10 B5 107.59(13) .
B7 B10 B6 60.14(11) .
B7 B10 B8 60.30(11) .
B7 B10 H10 123.4(9) .
B8 B10 B5 107.72(12) .
B8 B10 B6 108.17(13) .
B8 B10 H10 123.6(9) .
B9 B10 B5 59.94(10) .
B9 B10 B6 107.49(12) .
B9 B10 B7 107.82(13) .
B9 B10 B8 59.70(11) .
B9 B10 H10 121.4(9) .
C2A N1A C6A 116.92(11) .
C3A N4A C5A 116.91(12) .
N1A C2A C2A 117.99(14) 3_576
N1A C2A C3A 120.98(12) .
C3A C2A C2A 121.03(15) 3_576
N4A C3A C2A 122.07(13) .
N4A C3A H3A 116.0(10) .
C2A C3A H3A 121.9(10) .
N4A C5A C6A 121.27(12) .
N4A C5A C7A 116.11(11) .
C6A C5A C7A 122.61(12) .
N1A C6A C5A 121.80(12) .
N1A C6A H6A 117.8(10) .
C5A C6A H6A 120.4(10) .
C5A C7A C8A 115.59(11) .
C5A C7A B1A 117.18(11) .
C5A C7A B2A 123.94(11) .
C5A C7A B3A 122.14(11) .
C5A C7A B4A 115.37(11) .
C8A C7A B1A 61.52(9) .
C8A C7A B2A 110.90(11) .
C8A C7A B3A 110.75(11) .
C8A C7A B4A 60.97(9) .
B2A C7A B1A 62.26(10) .
B2A C7A B3A 62.99(10) .
B2A C7A B4A 113.60(11) .
B3A C7A B1A 114.37(11) .
B3A C7A B4A 61.91(10) .
B4A C7A B1A 113.67(11) .
C7A C8A H8A 113.0(9) .
C7A C8A B1A 61.49(9) .
C7A C8A B4A 61.45(9) .
C7A C8A B5A 111.41(12) .
C7A C8A B9A 111.05(12) .
B1A C8A H8A 114.2(10) .
B4A C8A H8A 116.4(10) .
B4A C8A B1A 114.04(12) .
B5A C8A H8A 125.0(10) .
B5A C8A B1A 114.53(12) .
B5A C8A B4A 62.15(11) .
B5A C8A B9A 62.81(11) .
B9A C8A H8A 124.4(9) .
B9A C8A B1A 62.32(10) .
B9A C8A B4A 113.67(13) .
C7A B1A C8A 56.99(8) .
C7A B1A H1A 116.3(9) .
C7A B1A B2A 58.18(9) .
C7A B1A B8A 104.63(12) .
C7A B1A B9A 104.22(12) .
C8A B1A H1A 117.5(9) .
C8A B1A B2A 104.05(12) .
C8A B1A B8A 104.48(12) .
C8A B1A B9A 58.24(10) .
B2A B1A H1A 123.7(9) .
B2A B1A B9A 107.81(13) .
B8A B1A H1A 132.4(9) .
B8A B1A B2A 60.29(10) .
B8A B1A B9A 60.09(11) .
B9A B1A H1A 125.6(9) .
C7A B2A B1A 59.56(9) .
C7A B2A H2A 119.1(9) .
C7A B2A B3A 58.72(9) .
C7A B2A B7A 104.84(12) .
C7A B2A B8A 105.12(12) .
B1A B2A H2A 116.9(9) .
B1A B2A B3A 108.67(12) .
B1A B2A B8A 59.54(10) .
B3A B2A H2A 122.0(9) .
B7A B2A B1A 108.08(13) .
B7A B2A H2A 128.2(9) .
B7A B2A B3A 59.88(11) .
B7A B2A B8A 60.32(11) .
B8A B2A H2A 124.8(9) .
B8A B2A B3A 108.27(13) .
C7A B3A B2A 58.28(9) .
C7A B3A H3AA 117.5(10) .
C7A B3A B4A 59.18(9) .
C7A B3A B6A 104.70(13) .
C7A B3A B7A 104.35(13) .
B2A B3A H3AA 120.0(10) .
B4A B3A B2A 107.55(12) .
B4A B3A H3AA 118.7(9) .
B4A B3A B6A 58.99(11) .
B4A B3A B7A 107.27(13) .
B6A B3A B2A 108.01(13) .
B6A B3A H3AA 127.5(10) .
B7A B3A B2A 59.69(11) .
B7A B3A H3AA 128.8(9) .
B7A B3A B6A 60.52(11) .
C7A B4A B3A 58.91(9) .
C7A B4A H4A 117.5(9) .
C7A B4A B5A 105.54(12) .
C7A B4A B6A 105.92(12) .
C8A B4A C7A 57.58(9) .
C8A B4A B3A 105.62(12) .
C8A B4A H4A 118.9(10) .
C8A B4A B5A 58.70(10) .
C8A B4A B6A 105.78(13) .
B3A B4A H4A 122.0(9) .
B5A B4A B3A 109.49(13) .
B5A B4A H4A 124.4(9) .
B6A B4A B3A 60.84(11) .
B6A B4A H4A 129.2(10) .
B6A B4A B5A 60.85(12) .
C8A B5A B4A 59.15(9) .
C8A B5A H5A 119.7(10) .
C8A B5A B6A 104.76(13) .
C8A B5A B9A 58.79(10) .
C8A B5A B10A 104.71(13) .
B4A B5A H5A 120.1(9) .
B4A B5A B6A 59.08(11) .
B4A B5A B9A 107.97(12) .
B4A B5A B10A 107.37(14) .
B6A B5A H5A 126.1(10) .
B6A B5A B9A 108.00(14) .
B6A B5A B10A 60.33(12) .
B9A B5A H5A 120.1(10) .
B9A B5A B10A 59.71(11) .
B10A B5A H5A 126.4(9) .
B3A B6A H6AA 122.2(11) .
B3A B6A B7A 59.73(11) .
B3A B6A B10A 107.96(14) .
B4A B6A B3A 60.17(10) .
B4A B6A B5A 60.07(11) .
B4A B6A H6AA 118.3(11) .
B4A B6A B7A 107.58(13) .
B4A B6A B10A 107.87(14) .
B5A B6A B3A 108.35(13) .
B5A B6A H6AA 118.7(12) .
B5A B6A B7A 107.77(15) .
B5A B6A B10A 59.97(12) .
B7A B6A H6AA 126.0(12) .
B10A B6A H6AA 123.4(11) .
B10A B6A B7A 59.86(12) .
B2A B7A B3A 60.43(10) .
B2A B7A B6A 107.98(13) .
B2A B7A H7A 117.7(12) .
B2A B7A B8A 59.99(10) .
B2A B7A B10A 108.11(14) .
B3A B7A B6A 59.75(11) .
B3A B7A H7A 118.7(11) .
B3A B7A B8A 108.45(13) .
B3A B7A B10A 108.06(14) .
B6A B7A H7A 124.0(12) .
B8A B7A B6A 108.06(15) .
B8A B7A H7A 121.8(12) .
B8A B7A B10A 60.15(12) .
B10A B7A B6A 59.96(12) .
B10A B7A H7A 125.8(11) .
B1A B8A B2A 60.17(10) .
B1A B8A B7A 108.09(12) .
B1A B8A H8AA 120.1(10) .
B1A B8A B9A 60.38(10) .
B1A B8A B10A 108.22(13) .
B2A B8A B7A 59.69(11) .
B2A B8A H8AA 121.4(9) .
B2A B8A B10A 107.70(14) .
B7A B8A H8AA 122.9(10) .
B7A B8A B10A 59.94(12) .
B9A B8A B2A 107.95(12) .
B9A B8A B7A 107.54(14) .
B9A B8A H8AA 121.5(10) .
B9A B8A B10A 59.60(11) .
B10A B8A H8AA 122.9(9) .
C8A B9A B1A 59.43(9) .
C8A B9A B5A 58.41(10) .
C8A B9A B8A 104.96(12) .
C8A B9A H9A 118.8(9) .
C8A B9A B10A 104.81(13) .
B1A B9A H9A 119.2(10) .
B5A B9A B1A 108.53(12) .
B5A B9A H9A 119.3(10) .
B8A B9A B1A 59.52(10) .
B8A B9A B5A 108.62(15) .
B8A B9A H9A 126.8(9) .
B10A B9A B1A 108.31(13) .
B10A B9A B5A 60.21(12) .
B10A B9A B8A 60.57(12) .
B10A B9A H9A 126.8(9) .
B5A B10A B6A 59.69(12) .
B5A B10A B7A 107.80(13) .
B5A B10A B8A 107.91(13) .
B5A B10A H10A 120.5(9) .
B6A B10A B8A 108.05(14) .
B6A B10A H10A 126.2(10) .
B7A B10A B6A 60.18(12) .
B7A B10A B8A 59.91(11) .
B7A B10A H10A 125.8(9) .
B8A B10A H10A 119.6(9) .
B9A B10A B5A 60.07(11) .
B9A B10A B6A 107.78(13) .
B9A B10A B7A 107.69(13) .
B9A B10A B8A 59.82(11) .
B9A B10A H10A 116.6(10) .

loop_
_geom_bond_atom_site_label_1
_geom_bond_atom_site_label_2
_geom_bond_distance
_geom_bond_site_symmetry_2
N1 C2 1.3387(16) .
N1 C6 1.3310(17) .
N4 C3 1.3308(18) .
N4 C5 1.3380(16) .
C2 C2 1.479(2) 3_665
C2 C3 1.3928(18) .
C3 H3 0.953(18) .
C5 C6 1.3916(18) .
C5 C7 1.5012(18) .
C6 H6 0.975(17) .
C7 C8 1.6334(18) .
C7 B1 1.730(2) .
C7 B2 1.709(2) .
C7 B3 1.705(2) .
C7 B4 1.728(2) .
C8 H8 0.954(15) .
C8 B1 1.719(2) .
C8 B4 1.718(2) .
C8 B5 1.698(2) .
C8 B9 1.692(2) .
B1 H1 1.106(17) .
B1 B2 1.777(2) .
B1 B8 1.758(3) .
B1 B9 1.781(3) .
B2 H2 1.104(18) .
B2 B3 1.786(2) .
B2 B7 1.774(3) .
B2 B8 1.779(3) .
B3 H3B 1.106(17) .
B3 B4 1.779(2) .
B3 B6 1.780(3) .
B3 B7 1.777(3) .
B4 H4 1.056(16) .
B4 B5 1.776(2) .
B4 B6 1.765(2) .
B5 H5 1.110(18) .
B5 B6 1.772(3) .
B5 B9 1.782(3) .
B5 B10 1.788(3) .
B6 H6B 1.09(2) .
B6 B7 1.791(3) .
B6 B10 1.790(3) .
B7 H7 1.107(16) .
B7 B8 1.792(3) .
B7 B10 1.784(3) .
B8 H8B 1.066(17) .
B8 B9 1.773(3) .
B8 B10 1.784(3) .
B9 H9 1.047(18) .
B9 B10 1.778(3) .
B10 H10 1.137(18) .
N1A C2A 1.3355(17) .
N1A C6A 1.3358(18) .
N4A C3A 1.3302(18) .
N4A C5A 1.3333(17) .
C2A C2A 1.478(3) 3_576
C2A C3A 1.3905(18) .
C3A H3A 0.976(18) .
C5A C6A 1.3883(18) .
C5A C7A 1.5007(18) .
C6A H6A 0.948(17) .
C7A C8A 1.6509(19) .
C7A B1A 1.730(2) .
C7A B2A 1.705(2) .
C7A B3A 1.713(2) .
C7A B4A 1.718(2) .
C8A H8A 1.028(17) .
C8A B1A 1.730(2) .
C8A B4A 1.710(2) .
C8A B5A 1.702(2) .
C8A B9A 1.709(2) .
B1A H1A 1.060(18) .
B1A B2A 1.776(2) .
B1A B8A 1.764(3) .
B1A B9A 1.780(3) .
B2A H2A 1.067(17) .
B2A B3A 1.786(3) .
B2A B7A 1.772(3) .
B2A B8A 1.778(2) .
B3A H3AA 1.075(17) .
B3A B4A 1.765(3) .
B3A B6A 1.776(3) .
B3A B7A 1.776(3) .
B4A H4A 1.023(17) .
B4A B5A 1.761(3) .
B4A B6A 1.743(3) .
B5A H5A 1.115(18) .
B5A B6A 1.775(3) .
B5A B9A 1.777(3) .
B5A B10A 1.780(3) .
B6A H6AA 1.06(2) .
B6A B7A 1.790(3) .
B6A B10A 1.786(3) .
B7A H7A 1.08(2) .
B7A B8A 1.784(3) .
B7A B10A 1.784(3) .
B8A H8AA 1.095(18) .
B8A B9A 1.775(3) .
B8A B10A 1.788(3) .
B9A H9A 1.080(17) .
B9A B10A 1.771(3) .
B10A H10A 1.107(17) .
